data_7236390
loop_
_publ_author_name
'Li, Mengting'
'Cong, Lina'
'Zhao, Jiao'
'Zheng, Tiantian'
'Tian, Rui'
'Sha, Jingquan'
'Su, Zhongmin'
'Wang, Xinlong'

_publ_section_title
;
 Self-organization towards complex multi-fold meso-helices in the
 structures of Wells--Dawson polyoxometalate-based hybrid materials for
 lithium-ion batteries
;
_journal_issue 7
_journal_name_full 'Journal of Materials Chemistry A'
_journal_page_first 3371
_journal_paper_doi 10.1039/C6TA09852E
_journal_volume 5
_journal_year 2017
_chemical_formula_moiety 'C18 H18 Ag16 N27 Na O67 P2 W18'
_chemical_formula_sum 'C18 H18 Ag16 N27 Na O67 P2 W18'
_chemical_formula_weight 6804.55
_space_group_IT_number 14
_space_group_name_Hall '-P 2ybc'
_space_group_name_H-M_alt 'P 1 21/c 1'
_symmetry_cell_setting monoclinic
_symmetry_space_group_name_Hall '-P 2ybc'
_symmetry_space_group_name_H-M 'P 1 21/c 1'
_atom_sites_solution_hydrogens geom
_atom_sites_solution_primary direct
_atom_sites_solution_secondary difmap
_audit_creation_method SHELXL-97
_audit_update_record
;
2016-10-10 deposited with the CCDC.
2017-01-03 downloaded from the CCDC.
;
_cell_angle_alpha 90.00
_cell_angle_beta 125.992(11)
_cell_angle_gamma 90.00
_cell_formula_units_Z 4
_cell_length_a 16.951(5)
_cell_length_b 23.303(5)
_cell_length_c 27.845(5)
_cell_measurement_reflns_used 6646
_cell_measurement_temperature 293(2)
_cell_measurement_theta_max 27.3492
_cell_measurement_theta_min 2.2936
_cell_volume 8899(4)
_computing_cell_refinement 'Bruker XSCANS'
_computing_data_collection 'Bruker XSCANS'
_computing_data_reduction 'Bruker SHELXTL'
_computing_molecular_graphics 'Bruker SHELXTL'
_computing_publication_material 'Bruker SHELXTL'
_computing_structure_refinement 'SHELXL-97 (Sheldrick, 1997)'
_computing_structure_solution 'Bruker SHELXTL'
_diffrn_ambient_temperature 293(2)
_diffrn_measured_fraction_theta_full 0.996
_diffrn_measured_fraction_theta_max 0.996
_diffrn_measurement_device_type 'multiwire proportional'
_diffrn_measurement_method 'phi and omega scans'
_diffrn_radiation_monochromator graphite
_diffrn_radiation_source 'fine-focus sealed tube'
_diffrn_radiation_type MoK\a
_diffrn_radiation_wavelength 0.71069
_diffrn_reflns_av_R_equivalents 0.1318
_diffrn_reflns_av_sigmaI/netI 0.1599
_diffrn_reflns_limit_h_max 20
_diffrn_reflns_limit_h_min -20
_diffrn_reflns_limit_k_max 27
_diffrn_reflns_limit_k_min -27
_diffrn_reflns_limit_l_max 33
_diffrn_reflns_limit_l_min -28
_diffrn_reflns_number 43913
_diffrn_reflns_theta_full 25.00
_diffrn_reflns_theta_max 25.00
_diffrn_reflns_theta_min 1.26
_exptl_absorpt_coefficient_mu 26.737
_exptl_absorpt_correction_T_max 0.004
_exptl_absorpt_correction_T_min 0.000
_exptl_absorpt_correction_type multi-scan
_exptl_absorpt_process_details adabs(Sheldrick,1996)
_exptl_crystal_colour brown
_exptl_crystal_density_diffrn 5.079
_exptl_crystal_density_method 'not measured'
_exptl_crystal_description block
_exptl_crystal_F_000 11904.0
_exptl_crystal_size_max 0.32
_exptl_crystal_size_mid 0.25
_exptl_crystal_size_min 0.21
_refine_diff_density_max 8.618
_refine_diff_density_min -4.936
_refine_diff_density_rms 0.843
_refine_ls_extinction_method SHELXL
_refine_ls_goodness_of_fit_ref 1.058
_refine_ls_hydrogen_treatment constr
_refine_ls_matrix_type full
_refine_ls_number_parameters 1324
_refine_ls_number_reflns 15669
_refine_ls_number_restraints 608
_refine_ls_restrained_S_all 1.037
_refine_ls_R_factor_all 0.1804
_refine_ls_R_factor_gt 0.0974
_refine_ls_shift/su_max 0.170
_refine_ls_shift/su_mean 0.001
_refine_ls_structure_factor_coef Fsqd
_refine_ls_weighting_details 'calc w=1/[\s^2^(Fo^2^)+(0.1325P)^2^+2053.3425P] where P=(Fo^2^+2Fc^2^)/3'
_refine_ls_weighting_scheme calc
_refine_ls_wR_factor_gt 0.2484
_refine_ls_wR_factor_ref 0.3047
_reflns_number_gt 8438
_reflns_number_total 15669
_reflns_threshold_expression >2\s(I)
_cod_data_source_file c6ta09852e2.cif
_cod_data_source_block lee
_cod_depositor_comments
;
The following automatic conversions were performed:

data item '_symmetry_cell_setting' value 'Monoclinic' was changed to
'monoclinic' in accordance with the
/home/saulius/struct/COD-crude-data/automatic-downloads/DataCite-retrospective/RSC/depositions/lib/dictionaries/cif_core.dic
dictionary named 'cif_core.dic' version 2.4.2 last updated on
2011-04-26.

Automatic conversion script
Id: cif_fix_values 6909 2019-04-08 15:41:33Z antanas 
;
_cod_original_sg_symbol_H-M P2(1)/c
_cod_database_code 7236390

loop_
_symmetry_equiv_pos_as_xyz
'x, y, z'
'-x, y+1/2, -z+1/2'
'-x, -y, -z'
'x, -y-1/2, z-1/2'

loop_
_atom_site_label
_atom_site_type_symbol
_atom_site_fract_x
_atom_site_fract_y
_atom_site_fract_z
_atom_site_U_iso_or_equiv
_atom_site_adp_type
_atom_site_occupancy
_atom_site_symmetry_multiplicity
_atom_site_calc_flag
_atom_site_refinement_flags
C1 C 0.806(3) -0.094(2) 0.3084(17) 0.035(8) Uani 1 1 d U
H1 H 0.7518 -0.1186 0.2875 0.042 Uiso 1 1 calc R
C2 C 0.885(3) -0.090(2) 0.303(2) 0.0487(9) Uani 1 1 d U
H2 H 0.8981 -0.1125 0.2810 0.058 Uiso 1 1 calc R
C3 C 0.601(3) 0.015(3) 0.460(2) 0.062(18) Uani 1 1 d .
H3 H 0.5460 0.0158 0.4599 0.074 Uiso 1 1 calc R
C4 C 0.612(3) -0.018(2) 0.4331(19) 0.0373(9) Uani 1 1 d U
H4 H 0.5712 -0.0486 0.4120 0.045 Uiso 1 1 calc R
C5 C 0.937(3) 0.3182(18) 0.6223(11) 0.0545(9) Uani 1 1 d DU
H5 H 0.9299 0.2912 0.6441 0.065 Uiso 1 1 calc R
C6 C 1.003(3) 0.323(2) 0.6079(16) 0.0303(9) Uani 1 1 d U
H6 H 1.0408 0.2919 0.6126 0.036 Uiso 1 1 calc R
C7 C 0.727(2) 0.6293(16) 0.5020(13) 0.0101(9) Uani 1 1 d U
H7 H 0.6942 0.6523 0.5122 0.012 Uiso 1 1 calc R
C8 C 0.746(3) 0.644(2) 0.4588(18) 0.0359(9) Uani 1 1 d U
H8 H 0.7262 0.6758 0.4342 0.043 Uiso 1 1 calc R
N25 N 1.432(2) 0.3410(15) 0.4594(12) 0.030(9) Uani 1 1 d .
C10 C 1.501(4) 0.341(3) 0.518(2) 0.0573(9) Uani 1 1 d U
H10 H 1.5444 0.3701 0.5416 0.069 Uiso 1 1 calc R
C11 C 1.258(3) 0.023(2) 0.3775(18) 0.0372(9) Uani 1 1 d U
H11 H 1.2522 -0.0071 0.3535 0.045 Uiso 1 1 calc R
C12 C 1.328(3) 0.063(2) 0.4022(17) 0.051(16) Uani 1 1 d .
H12 H 1.3757 0.0680 0.3959 0.061 Uiso 1 1 calc R
C13 C 0.762(4) 0.042(2) 0.222(3) 0.070(19) Uani 1 1 d .
H13 H 0.7776 0.0685 0.2514 0.084 Uiso 1 1 calc R
C14 C 0.683(3) 0.0090(19) 0.1972(17) 0.0301(9) Uani 1 1 d U
H14 H 0.6354 0.0075 0.2042 0.036 Uiso 1 1 calc R
C15 C 1.133(3) 0.109(2) 0.2447(17) 0.048(15) Uani 1 1 d .
H15 H 1.1224 0.0778 0.2207 0.057 Uiso 1 1 calc R
C16 C 1.210(3) 0.145(2) 0.2668(19) 0.0433(9) Uani 1 1 d U
H16 H 1.2529 0.1456 0.2562 0.052 Uiso 1 1 calc R
C17 C 1.038(3) 0.160(2) 0.5619(18) 0.0371(9) Uani 1 1 d U
H17 H 1.0272 0.1799 0.5868 0.044 Uiso 1 1 calc R
C18 C 1.120(3) 0.163(2) 0.5517(17) 0.0330(9) Uani 1 1 d U
H18 H 1.1697 0.1901 0.5701 0.040 Uiso 1 1 calc R
Ag1 Ag 0.7878(2) -0.03856(17) 0.09997(12) 0.0375(9) Uani 1 1 d .
Ag2 Ag 1.1542(4) 0.1805(3) 0.3855(2) 0.102(2) Uani 1 1 d .
Ag3 Ag 0.7459(2) -0.03561(18) 0.38823(14) 0.0401(10) Uani 1 1 d .
Ag4 Ag 0.9609(2) 0.03989(19) 0.42880(15) 0.0461(11) Uani 1 1 d .
Ag5 Ag 1.2934(2) 0.2473(2) 0.36119(15) 0.0625(14) Uani 1 1 d .
Ag6 Ag 1.1832(2) 0.1057(2) 0.47860(16) 0.0591(13) Uani 1 1 d .
Ag7 Ag 1.0674(2) -0.0090(2) 0.36182(15) 0.0527(12) Uani 1 1 d .
Ag8 Ag 1.1074(2) 0.39605(17) 0.56747(12) 0.0359(9) Uani 1 1 d .
Ag9 Ag 0.8903(3) 0.48328(19) 0.53326(15) 0.0476(11) Uani 1 1 d .
Ag10 Ag 0.8565(2) 0.0842(2) 0.49808(15) 0.0478(11) Uani 1 1 d .
Ag11 Ag 1.3888(3) 0.1706(2) 0.47766(17) 0.0550(12) Uani 1 1 d .
Ag12 Ag 0.9449(2) 0.0823(2) 0.23374(17) 0.0543(11) Uani 1 1 d .
Ag13 Ag 0.6867(3) 0.1392(2) 0.52147(16) 0.0635(13) Uani 1 1 d .
Ag14 Ag 0.7468(3) 0.4096(3) 0.5643(2) 0.0777(16) Uani 1 1 d D
Ag15 Ag 0.6156(3) -0.08976(19) 0.10022(14) 0.0516(11) Uani 1 1 d .
Ag16 Ag 0.4748(3) 0.06423(19) 0.25765(18) 0.0589(13) Uani 1 1 d .
N1 N 0.734(3) 0.0372(19) 0.4762(16) 0.0446(9) Uani 1 1 d U
N2 N 0.9310(19) 0.4022(14) 0.5756(12) 0.0184(9) Uani 1 1 d U
N3 N 0.901(2) -0.0259(16) 0.3697(13) 0.030(6) Uani 1 1 d U
N4 N 1.436(2) 0.2592(16) 0.4890(13) 0.0294(9) Uani 1 1 d U
N5 N 1.126(3) 0.164(2) 0.296(2) 0.0673(9) Uani 1 1 d U
N6 N 0.8142(19) 0.5616(14) 0.5040(12) 0.0207(9) Uani 1 1 d U
N7 N 0.769(2) -0.0011(19) 0.1618(13) 0.038(11) Uani 1 1 d .
N8 N 1.029(2) 0.102(2) 0.4947(14) 0.049(13) Uani 1 1 d .
N9 N 1.237(3) 0.0725(18) 0.4319(16) 0.0440(9) Uani 1 1 d U
N10 N 0.882(2) 0.3714(15) 0.5903(13) 0.0255(7) Uani 1 1 d U
N11 N 1.012(2) 0.3707(16) 0.5884(13) 0.0289(9) Uani 1 1 d U
N12 N 1.317(2) 0.0940(17) 0.4362(15) 0.0382(9) Uani 1 1 d U
N13 N 1.112(2) 0.1277(16) 0.5183(14) 0.033(10) Uani 1 1 d .
N14 N 1.395(2) 0.2898(16) 0.4438(13) 0.0279(9) Uani 1 1 d U
N15 N 0.826(2) -0.0553(17) 0.3500(14) 0.034(6) Uani 1 1 d U
N16 N 0.695(2) -0.0044(18) 0.4371(13) 0.036(11) Uani 1 1 d .
N17 N 0.679(2) 0.0536(17) 0.4920(14) 0.036(10) Uani 1 1 d .
N18 N 1.214(4) 0.179(3) 0.307(2) 0.0831(9) Uani 1 1 d U
N19 N 1.078(2) 0.1210(16) 0.2588(13) 0.0277(9) Uani 1 1 d U
N27 N 0.764(2) 0.5785(15) 0.5241(13) 0.0235(9) Uani 1 1 d U
N20 N 1.198(3) 0.0319(19) 0.3925(17) 0.0487(9) Uani 1 1 d U
N21 N 0.801(2) 0.5989(17) 0.4637(14) 0.0355(9) Uani 1 1 d U
N22 N 0.691(2) -0.0219(17) 0.1589(15) 0.0370(9) Uani 1 1 d U
N23 N 0.812(2) 0.0366(15) 0.2039(13) 0.0224(9) Uani 1 1 d U
N24 N 0.989(2) 0.1194(16) 0.5216(14) 0.0292(9) Uani 1 1 d U
C9 C 1.491(4) 0.287(3) 0.535(2) 0.0622(5) Uani 1 1 d U
H9 H 1.5194 0.2749 0.5738 0.075 Uiso 1 1 calc R
N26 N 0.934(2) -0.0461(17) 0.3394(14) 0.034(6) Uani 1 1 d U
O1 O 0.9357(15) 0.4272(11) 0.2285(10) 0.0189(9) Uani 1 1 d U
O2 O 0.6608(16) 0.2841(12) 0.1442(10) 0.0237(9) Uani 1 1 d U
O1W O 0.5959(16) 0.4676(16) 0.521(2) 0.1355(5) Uani 1 1 d DU
O3 O 1.0587(14) 0.3985(11) 0.3407(9) 0.0141(9) Uani 1 1 d U
O2W O 0.368(3) 0.0341(15) 0.1558(16) 0.071(14) Uani 1 1 d .
O4 O 0.8905(7) 0.3515(5) 0.2806(4) 0.028(7) Uani 1 1 d .
P1 P 0.8057(7) 0.3285(5) 0.2830(4) 0.034 Uiso 1 1 d R
O5 O 1.0005(17) 0.2426(13) 0.3244(11) 0.032(8) Uani 1 1 d .
O4W O 1.187(3) 0.228(2) 0.465(2) 0.101(8) Uani 1 1 d U
O6 O 0.8546(18) 0.1744(13) 0.2409(11) 0.0316(9) Uani 1 1 d U
O5W O 0.673(3) 0.231(2) 0.527(2) 0.1015(9) Uani 1 1 d U
O7 O 0.7333(18) 0.1803(13) 0.1227(11) 0.0308(9) Uani 1 1 d U
O8 O 0.9829(15) 0.1318(11) 0.3561(9) 0.0181(9) Uani 1 1 d U
O9 O 0.7988(17) 0.2649(13) 0.2689(11) 0.0286(9) Uani 1 1 d U
O10 O 0.5749(16) 0.4330(12) 0.2231(10) 0.0208(9) Uani 1 1 d U
O11 O 0.8383(15) 0.3403(11) 0.3457(9) 0.0146(9) Uani 1 1 d U
O12 O 0.4968(16) 0.1188(12) 0.1264(10) 0.0223(9) Uani 1 1 d U
O13 O 0.7266(16) 0.3140(12) 0.4553(10) 0.0215(9) Uani 1 1 d U
O14 O 0.8008(15) 0.1556(11) 0.3149(9) 0.0169(9) Uani 1 1 d U
O15 O 0.9630(14) 0.3787(10) 0.4510(9) 0.0109(7) Uani 1 1 d U
O16 O 0.6594(14) 0.1828(10) 0.1871(9) 0.0129(9) Uani 1 1 d U
O17 O 0.8718(15) 0.2801(11) 0.4461(9) 0.0178(9) Uani 1 1 d U
O18 O 0.7737(18) 0.3973(13) 0.4079(11) 0.0297(9) Uani 1 1 d U
O19 O 0.5914(15) 0.4092(11) 0.3243(9) 0.0159(9) Uani 1 1 d U
O20 O 0.5708(18) 0.3699(13) 0.0568(12) 0.0350(9) Uani 1 1 d U
O22 O 0.4172(17) 0.3602(12) 0.2590(11) 0.030(8) Uani 1 1 d .
O23 O 0.4311(18) 0.4697(14) 0.2322(12) 0.037(8) Uani 1 1 d .
O24 O 0.5476(13) 0.3163(10) 0.2405(8) 0.0074(9) Uani 1 1 d U
O25 O 0.6718(16) 0.2955(11) 0.3503(10) 0.0207(9) Uani 1 1 d U
O26 O 0.6288(14) 0.2204(11) 0.2737(9) 0.0129(9) Uani 1 1 d U
O27 O 0.7634(19) 0.1865(12) 0.3908(10) 0.027(8) Uani 1 1 d .
O28 O 0.6416(15) 0.2157(11) 0.4104(9) 0.0163(9) Uani 1 1 d U
O29 O 0.5051(6) 0.2490(5) 0.2909(4) 0.022(7) Uani 1 1 d .
P2 P 0.5937(6) 0.2719(5) 0.2881(4) 0.026 Uiso 1 1 d R
O30 O 0.4946(16) 0.2387(12) 0.1477(10) 0.0211(9) Uani 1 1 d U
O31 O 0.5955(15) 0.1369(11) 0.3338(9) 0.0162(9) Uani 1 1 d U
O32 O 0.9356(16) 0.4439(12) 0.3618(10) 0.0234(9) Uani 1 1 d U
O33 O 0.8947(18) 0.4895(13) 0.4329(11) 0.0320(9) Uani 1 1 d U
O34 O 0.4098(15) 0.1578(11) 0.2760(10) 0.0182(9) Uani 1 1 d U
O35 O 0.3627(16) 0.2655(12) 0.1630(10) 0.024(7) Uani 1 1 d .
O36 O 0.3219(18) 0.2587(12) 0.2418(11) 0.029(8) Uani 1 1 d .
O37 O 0.2534(16) 0.1724(12) 0.1558(10) 0.0229(9) Uani 1 1 d U
O38 O 0.5144(18) 0.1281(13) 0.3966(11) 0.0329(9) Uani 1 1 d U
O39 O 0.9364(16) 0.2324(12) 0.3905(10) 0.0221(9) Uani 1 1 d U
O40 O 0.659(2) 0.4245(14) 0.4417(12) 0.0409(9) Uani 1 1 d U
O41 O 0.3389(16) 0.3370(11) 0.3205(10) 0.0203(9) Uani 1 1 d U
O42 O 0.4502(15) 0.2368(11) 0.3574(9) 0.0150(9) Uani 1 1 d U
O43 O 0.7558(19) 0.0706(14) 0.3643(12) 0.0358(7) Uani 1 1 d U
O44 O 0.6355(15) 0.4379(11) 0.1541(9) 0.0163(9) Uani 1 1 d U
O45 O 0.8151(16) 0.4658(12) 0.2536(10) 0.0222(9) Uani 1 1 d U
O46 O 0.7178(15) 0.3630(11) 0.2365(9) 0.0143(9) Uani 1 1 d U
O47 O 0.4442(19) 0.1671(14) 0.1962(11) 0.035(8) Uani 1 1 d .
O48 O 1.1740(19) 0.2985(14) 0.3744(12) 0.0362(9) Uani 1 1 d U
O49 O 1.0050(19) 0.5098(13) 0.3148(12) 0.0345(9) Uani 1 1 d U
O50 O 0.753(2) 0.4531(12) 0.3193(11) 0.036(9) Uani 1 1 d .
O51 O 0.6623(17) 0.5312(12) 0.2276(11) 0.0273(9) Uani 1 1 d U
O52 O 0.848(2) 0.2718(14) 0.1898(13) 0.0418(9) Uani 1 1 d U
O53 O 0.7607(17) 0.3706(12) 0.1560(11) 0.0267(9) Uani 1 1 d U
O54 O 0.9093(18) 0.3519(13) 0.1393(11) 0.0302(9) Uani 1 1 d U
O55 O 1.0199(17) 0.3233(13) 0.2602(11) 0.032(8) Uani 1 1 d .
O56 O 1.0378(16) 0.3215(11) 0.4013(10) 0.0193(9) Uani 1 1 d U
O57 O 1.073(2) 0.2809(13) 0.5044(12) 0.038(9) Uani 1 1 d .
O58 O 0.5252(16) 0.3442(12) 0.1345(10) 0.0216(9) Uani 1 1 d U
O59 O 0.3383(18) 0.3099(13) 0.0627(11) 0.0292(9) Uani 1 1 d U
O60 O 0.4031(16) 0.3756(13) 0.1593(10) 0.030(8) Uani 1 1 d .
O61 O 0.6208(15) 0.1136(11) 0.2487(9) 0.0181(9) Uani 1 1 d U
O62 O 0.8323(17) 0.2117(12) 0.5107(10) 0.0258(9) Uani 1 1 d U
O63 O 0.5396(17) 0.3373(13) 0.3720(11) 0.0287(9) Uani 1 1 d U
W1 W 1.05286(11) 0.31648(9) 0.33878(7) 0.0319(5) Uani 1 1 d .
W2 W 0.89200(11) 0.34930(10) 0.19413(7) 0.0354(5) Uani 1 1 d .
W3 W 0.94862(11) 0.44637(9) 0.29977(7) 0.0322(5) Uani 1 1 d .
W4 W 0.75354(10) 0.22064(8) 0.18121(6) 0.0248(4) Uani 1 1 d .
W5 W 0.90869(10) 0.18960(8) 0.32573(6) 0.0244(4) Uani 1 1 d .
W6 W 0.97079(10) 0.30072(8) 0.43521(6) 0.0264(5) Uani 1 1 d .
W7 W 0.86074(11) 0.42835(8) 0.39285(6) 0.0246(4) Uani 1 1 d .
W8 W 0.68822(10) 0.46209(8) 0.23490(6) 0.0236(4) Uani 1 1 d .
W9 W 0.63243(10) 0.36165(8) 0.13346(6) 0.0247(4) Uani 1 1 d .
W10 W 0.42935(10) 0.30805(8) 0.13810(6) 0.0243(4) Uani 1 1 d .
W11 W 0.54893(10) 0.16686(8) 0.18501(6) 0.0223(4) Uani 1 1 d .
W12 W 0.70533(10) 0.13594(8) 0.32963(6) 0.0223(4) Uani 1 1 d .
W13 W 0.76883(10) 0.24555(8) 0.44068(6) 0.0238(4) Uani 1 1 d D
W14 W 0.48709(10) 0.40765(8) 0.24025(6) 0.0240(4) Uani 1 1 d .
W15 W 0.65861(11) 0.37288(8) 0.39833(6) 0.0257(4) Uani 1 1 d .
W16 W 0.52302(10) 0.17725(8) 0.35587(6) 0.0243(4) Uani 1 1 d .
W17 W 0.36156(10) 0.20518(9) 0.20822(6) 0.0267(5) Uani 1 1 d .
W18 W 0.41593(11) 0.30609(9) 0.30917(7) 0.0286(5) Uani 1 1 d .
Na1 Na 0.4277(17) 0.0266(11) 0.0761(10) 0.084(10) Uani 1 1 d .
O3W O 0.981(2) 0.2818(16) 0.7039(6) 0.0720(9) Uani 1 1 d DU

loop_
_atom_site_aniso_label
_atom_site_aniso_U_11
_atom_site_aniso_U_22
_atom_site_aniso_U_33
_atom_site_aniso_U_23
_atom_site_aniso_U_13
_atom_site_aniso_U_12
C1 0.032(13) 0.034(12) 0.031(10) -0.009(8) 0.013(10) -0.017(11)
C2 0.0487(10) 0.0487(11) 0.0488(11) 0.0000(8) 0.0286(6) 0.0000(8)
C3 0.05(2) 0.10(5) 0.06(2) 0.02(3) 0.044(18) 0.01(3)
C4 0.0373(10) 0.0373(11) 0.0373(11) 0.0000(8) 0.0219(6) 0.0000(8)
C5 0.0545(10) 0.0545(11) 0.0545(11) 0.0000(8) 0.0321(6) -0.0001(8)
C6 0.0303(10) 0.0303(11) 0.0303(11) 0.0000(8) 0.0178(6) 0.0000(8)
C7 0.0101(10) 0.0101(11) 0.0101(11) -0.0001(8) 0.0060(6) 0.0001(8)
C8 0.0359(10) 0.0359(11) 0.0360(11) 0.0000(8) 0.0211(6) 0.0000(8)
N25 0.043(16) 0.03(2) 0.011(13) 0.007(13) 0.011(12) 0.019(16)
C10 0.0573(10) 0.0573(11) 0.0573(11) 0.0000(8) 0.0337(6) 0.0000(8)
C11 0.0372(10) 0.0373(11) 0.0372(11) 0.0000(8) 0.0219(6) 0.0000(8)
C12 0.04(2) 0.08(4) 0.013(18) -0.01(2) 0.006(17) -0.02(3)
C13 0.09(3) 0.02(3) 0.12(4) 0.01(3) 0.07(3) 0.02(3)
C14 0.0301(10) 0.0301(11) 0.0301(11) -0.0001(8) 0.0177(6) 0.0000(8)
C15 0.07(3) 0.06(4) 0.017(17) -0.01(2) 0.025(17) -0.02(3)
C16 0.0433(10) 0.0433(11) 0.0433(11) 0.0000(8) 0.0254(6) 0.0000(8)
C17 0.0370(10) 0.0371(11) 0.0371(11) 0.0000(8) 0.0218(6) 0.0000(8)
C18 0.0330(10) 0.0330(11) 0.0330(11) 0.0000(8) 0.0194(6) 0.0000(8)
Ag1 0.0397(14) 0.056(3) 0.0229(12) -0.0029(14) 0.0217(11) 0.0089(16)
Ag2 0.082(3) 0.136(6) 0.070(3) 0.005(3) 0.034(3) 0.022(4)
Ag3 0.0342(14) 0.049(3) 0.0430(15) -0.0051(16) 0.0262(12) -0.0030(16)
Ag4 0.0342(15) 0.060(3) 0.0390(16) -0.0203(17) 0.0189(13) -0.0107(18)
Ag5 0.0417(15) 0.117(4) 0.0318(15) -0.0241(19) 0.0234(13) -0.041(2)
Ag6 0.0497(16) 0.098(4) 0.0491(16) -0.021(2) 0.0401(13) -0.011(2)
Ag7 0.0272(13) 0.092(3) 0.0455(16) -0.0191(19) 0.0249(12) -0.0106(19)
Ag8 0.0336(13) 0.054(3) 0.0224(12) -0.0029(14) 0.0179(11) -0.0022(16)
Ag9 0.0546(17) 0.054(3) 0.0402(16) 0.0127(16) 0.0312(14) 0.0117(19)
Ag10 0.0310(14) 0.072(3) 0.0446(16) -0.0055(18) 0.0248(13) -0.0062(18)
Ag11 0.0433(17) 0.064(3) 0.0508(19) 0.0039(19) 0.0235(15) -0.008(2)
Ag12 0.0478(14) 0.062(3) 0.0797(19) -0.0325(19) 0.0524(14) -0.0195(18)
Ag13 0.081(2) 0.083(4) 0.0478(16) -0.0049(19) 0.0503(15) 0.009(2)
Ag14 0.063(2) 0.092(4) 0.089(3) -0.019(3) 0.051(2) -0.015(3)
Ag15 0.0654(19) 0.060(3) 0.0302(15) -0.0160(16) 0.0288(14) -0.023(2)
Ag16 0.069(2) 0.041(3) 0.063(2) -0.0132(19) 0.0367(18) -0.015(2)
N1 0.0446(10) 0.0446(11) 0.0446(11) 0.0001(8) 0.0262(6) 0.0000(8)
N2 0.0184(10) 0.0184(11) 0.0184(11) 0.0000(8) 0.0109(6) 0.0001(8)
N3 0.028(7) 0.044(13) 0.023(8) -0.010(9) 0.018(6) -0.022(8)
N4 0.0293(10) 0.0294(11) 0.0294(11) 0.0000(8) 0.0173(6) 0.0000(8)
N5 0.0674(10) 0.0673(11) 0.0673(11) -0.0001(8) 0.0396(6) 0.0000(8)
N6 0.0208(10) 0.0208(11) 0.0206(11) 0.0001(8) 0.0122(6) 0.0000(8)
N7 0.012(13) 0.08(3) 0.012(14) -0.002(17) 0.002(11) -0.002(17)
N8 0.023(15) 0.09(4) 0.017(15) -0.013(19) 0.004(13) -0.02(2)
N9 0.0440(10) 0.0441(11) 0.0440(11) 0.0000(8) 0.0259(6) 0.0000(8)
N10 0.0255(7) 0.0256(8) 0.0255(7) 0.0000(6) 0.0150(4) 0.0000(6)
N11 0.0290(10) 0.0290(11) 0.0289(11) 0.0001(8) 0.0171(6) 0.0000(8)
N12 0.0382(10) 0.0383(11) 0.0383(11) 0.0000(8) 0.0225(6) 0.0000(8)
N13 0.038(16) 0.03(2) 0.032(15) 0.003(15) 0.021(13) 0.009(17)
N14 0.0279(10) 0.0280(11) 0.0279(11) 0.0000(8) 0.0164(6) 0.0000(8)
N15 0.023(6) 0.043(14) 0.024(10) -0.011(9) 0.008(6) -0.017(9)
N16 0.023(14) 0.06(3) 0.016(14) -0.003(16) 0.006(12) -0.025(17)
N17 0.030(16) 0.04(2) 0.028(16) -0.002(16) 0.012(13) 0.013(17)
N18 0.0831(10) 0.0831(11) 0.0831(11) 0.0000(8) 0.0488(6) 0.0000(8)
N19 0.0277(10) 0.0278(11) 0.0277(11) 0.0000(8) 0.0163(6) -0.0001(8)
N27 0.0236(10) 0.0236(11) 0.0235(11) 0.0001(8) 0.0139(6) -0.0001(8)
N20 0.0486(10) 0.0487(11) 0.0487(11) -0.0001(8) 0.0286(6) 0.0001(8)
N21 0.0356(10) 0.0356(11) 0.0355(11) 0.0001(8) 0.0209(6) -0.0001(8)
N22 0.0370(10) 0.0370(11) 0.0369(11) 0.0000(8) 0.0217(6) 0.0000(8)
N23 0.0224(10) 0.0224(11) 0.0224(11) -0.0001(8) 0.0131(6) 0.0000(8)
N24 0.0292(10) 0.0291(11) 0.0292(11) -0.0001(8) 0.0171(6) 0.0000(8)
C9 0.0622(6) 0.0622(6) 0.0622(6) 0.0000(5) 0.0366(4) 0.0000(5)
N26 0.031(8) 0.035(15) 0.033(10) -0.018(11) 0.018(7) -0.016(11)
O1 0.0190(10) 0.0190(11) 0.0189(10) -0.0001(8) 0.0112(6) 0.0002(8)
O2 0.0238(10) 0.0239(11) 0.0237(10) 0.0000(8) 0.0140(6) 0.0000(8)
O1W 0.1355(6) 0.1355(6) 0.1355(6) 0.0000(5) 0.0796(4) 0.0000(5)
O3 0.0140(10) 0.0142(11) 0.0141(10) -0.0001(8) 0.0083(6) 0.0001(8)
O2W 0.10(3) 0.02(2) 0.07(2) 0.013(17) 0.03(2) 0.02(2)
O4 0.015(10) 0.032(18) 0.033(12) -0.018(12) 0.012(9) -0.008(12)
O5 0.017(11) 0.04(2) 0.016(12) 0.004(12) -0.003(10) -0.006(13)
O4W 0.103(9) 0.102(10) 0.099(9) -0.005(8) 0.060(6) 0.003(8)
O6 0.0316(10) 0.0316(11) 0.0316(11) -0.0001(8) 0.0186(6) 0.0001(8)
O5W 0.1016(10) 0.1016(11) 0.1016(11) 0.0000(8) 0.0597(6) 0.0000(8)
O7 0.0308(10) 0.0307(11) 0.0307(11) 0.0000(8) 0.0180(6) -0.0001(8)
O8 0.0180(10) 0.0182(11) 0.0181(10) -0.0001(8) 0.0107(6) 0.0001(8)
O9 0.0286(10) 0.0287(11) 0.0286(11) 0.0000(8) 0.0169(6) 0.0000(8)
O10 0.0208(10) 0.0208(11) 0.0209(10) -0.0001(8) 0.0123(6) 0.0000(8)
O11 0.0146(10) 0.0147(11) 0.0145(10) 0.0001(8) 0.0086(6) 0.0001(8)
O12 0.0222(10) 0.0224(11) 0.0223(10) 0.0001(8) 0.0131(6) 0.0000(8)
O13 0.0215(10) 0.0215(11) 0.0213(10) 0.0000(8) 0.0126(6) -0.0001(8)
O14 0.0169(10) 0.0169(11) 0.0169(10) -0.0001(8) 0.0099(6) 0.0001(8)
O15 0.0109(7) 0.0111(8) 0.0109(7) 0.0000(6) 0.0064(4) 0.0000(6)
O16 0.0129(10) 0.0130(11) 0.0129(10) 0.0001(8) 0.0076(6) -0.0001(8)
O17 0.0178(10) 0.0179(11) 0.0178(10) 0.0000(8) 0.0105(6) 0.0000(8)
O18 0.0296(10) 0.0296(11) 0.0297(11) 0.0000(8) 0.0174(6) -0.0001(8)
O19 0.0160(10) 0.0160(11) 0.0159(10) 0.0000(8) 0.0094(6) 0.0001(8)
O20 0.0351(10) 0.0351(11) 0.0349(11) 0.0001(8) 0.0206(6) -0.0001(8)
O22 0.023(11) 0.022(17) 0.034(13) 0.011(12) 0.011(10) 0.011(12)
O23 0.044(12) 0.04(2) 0.055(14) -0.005(13) 0.042(10) -0.015(14)
O24 0.0075(10) 0.0075(11) 0.0074(10) -0.0002(8) 0.0044(6) 0.0001(8)
O25 0.0207(10) 0.0208(11) 0.0207(10) 0.0000(8) 0.0122(6) 0.0000(8)
O26 0.0130(10) 0.0130(11) 0.0128(10) 0.0000(8) 0.0076(6) 0.0001(8)
O27 0.039(13) 0.021(16) 0.007(10) 0.003(11) 0.005(10) 0.000(13)
O28 0.0162(10) 0.0164(11) 0.0163(10) -0.0001(8) 0.0096(6) 0.0000(8)
O29 0.022(11) 0.027(17) 0.011(10) 0.004(11) 0.007(9) 0.008(12)
O30 0.0211(10) 0.0212(11) 0.0211(10) 0.0000(8) 0.0124(6) 0.0000(8)
O31 0.0162(10) 0.0162(11) 0.0161(10) 0.0001(8) 0.0094(6) -0.0001(8)
O32 0.0234(10) 0.0235(11) 0.0233(10) 0.0001(8) 0.0138(6) -0.0001(8)
O33 0.0320(10) 0.0321(11) 0.0320(11) 0.0000(8) 0.0189(6) 0.0000(8)
O34 0.0181(10) 0.0182(11) 0.0182(10) 0.0000(8) 0.0107(6) 0.0000(8)
O35 0.026(10) 0.033(18) 0.024(10) -0.005(11) 0.022(8) 0.003(12)
O36 0.024(12) 0.017(16) 0.018(12) 0.008(11) -0.004(10) 0.010(12)
O37 0.0230(10) 0.0230(11) 0.0228(10) 0.0000(8) 0.0135(6) 0.0000(8)
O38 0.0329(10) 0.0329(11) 0.0329(11) 0.0001(8) 0.0193(6) 0.0000(8)
O39 0.0221(10) 0.0221(11) 0.0220(10) 0.0000(8) 0.0129(6) 0.0000(8)
O40 0.0410(10) 0.0409(11) 0.0408(11) -0.0001(8) 0.0240(6) 0.0000(8)
O41 0.0203(10) 0.0205(11) 0.0204(10) 0.0001(8) 0.0120(6) 0.0000(8)
O42 0.0151(10) 0.0152(11) 0.0150(10) 0.0001(8) 0.0089(6) -0.0001(8)
O43 0.0358(7) 0.0358(8) 0.0357(7) 0.0000(6) 0.0210(4) 0.0000(6)
O44 0.0164(10) 0.0165(11) 0.0162(10) 0.0001(8) 0.0097(6) 0.0000(8)
O45 0.0221(10) 0.0223(11) 0.0222(10) 0.0001(8) 0.0131(6) -0.0001(8)
O46 0.0144(10) 0.0143(11) 0.0142(10) -0.0001(8) 0.0084(6) -0.0001(8)
O47 0.039(13) 0.04(2) 0.022(12) 0.007(12) 0.017(10) -0.004(14)
O48 0.0361(10) 0.0363(11) 0.0363(11) -0.0001(8) 0.0213(6) 0.0001(8)
O49 0.0345(10) 0.0345(11) 0.0344(11) 0.0000(8) 0.0203(6) -0.0001(8)
O50 0.041(15) 0.018(17) 0.022(13) 0.009(12) 0.004(12) -0.007(14)
O51 0.0273(10) 0.0274(11) 0.0272(11) 0.0000(8) 0.0161(6) -0.0001(8)
O52 0.0419(10) 0.0418(11) 0.0418(11) -0.0001(8) 0.0245(6) 0.0001(8)
O53 0.0267(10) 0.0267(11) 0.0267(11) 0.0001(8) 0.0157(6) -0.0001(8)
O54 0.0302(10) 0.0303(11) 0.0302(11) 0.0000(8) 0.0178(6) -0.0001(8)
O55 0.028(11) 0.04(2) 0.037(12) -0.012(13) 0.025(10) -0.002(13)
O56 0.0193(10) 0.0193(11) 0.0192(10) 0.0000(8) 0.0113(6) 0.0000(8)
O57 0.039(15) 0.015(17) 0.038(15) -0.001(13) 0.010(12) -0.003(14)
O58 0.0216(10) 0.0216(11) 0.0215(10) 0.0000(8) 0.0127(6) 0.0000(8)
O59 0.0292(10) 0.0293(11) 0.0292(11) 0.0000(8) 0.0172(6) 0.0000(8)
O60 0.011(10) 0.05(2) 0.013(11) 0.014(12) -0.001(9) 0.000(12)
O61 0.0181(10) 0.0181(11) 0.0180(10) 0.0000(8) 0.0106(6) 0.0000(8)
O62 0.0259(10) 0.0259(11) 0.0257(11) 0.0000(8) 0.0152(6) 0.0001(8)
O63 0.0288(10) 0.0287(11) 0.0287(11) 0.0000(8) 0.0169(6) 0.0000(8)
W1 0.0185(6) 0.0442(12) 0.0360(7) -0.0077(8) 0.0178(6) -0.0044(8)
W2 0.0298(6) 0.0586(14) 0.0307(7) -0.0103(8) 0.0250(5) -0.0115(8)
W3 0.0235(6) 0.0450(12) 0.0301(7) -0.0030(8) 0.0169(6) -0.0066(8)
W4 0.0201(6) 0.0398(11) 0.0173(6) -0.0088(7) 0.0126(5) -0.0035(7)
W5 0.0193(6) 0.0330(11) 0.0225(6) -0.0049(7) 0.0132(5) -0.0004(7)
W6 0.0158(6) 0.0387(12) 0.0171(6) -0.0051(7) 0.0054(5) -0.0016(7)
W7 0.0237(6) 0.0304(11) 0.0153(6) -0.0065(6) 0.0091(5) -0.0036(7)
W8 0.0222(6) 0.0313(11) 0.0189(6) 0.0021(6) 0.0129(5) 0.0002(7)
W9 0.0265(6) 0.0395(11) 0.0124(6) 0.0010(6) 0.0138(5) -0.0017(7)
W10 0.0198(6) 0.0396(11) 0.0118(6) 0.0040(7) 0.0083(5) 0.0014(7)
W11 0.0177(6) 0.0349(11) 0.0132(6) -0.0059(6) 0.0084(5) -0.0043(7)
W12 0.0191(6) 0.0293(10) 0.0173(6) 0.0004(6) 0.0101(5) 0.0010(7)
W13 0.0189(6) 0.0399(11) 0.0089(6) 0.0009(6) 0.0062(5) 0.0010(7)
W14 0.0193(6) 0.0357(11) 0.0189(6) 0.0045(7) 0.0123(5) 0.0044(7)
W15 0.0285(7) 0.0351(11) 0.0147(6) -0.0041(6) 0.0134(5) -0.0004(7)
W16 0.0197(6) 0.0380(11) 0.0170(6) 0.0037(7) 0.0118(5) -0.0014(7)
W17 0.0170(6) 0.0462(12) 0.0164(6) -0.0020(7) 0.0095(5) -0.0049(7)
W18 0.0243(6) 0.0451(12) 0.0234(6) 0.0035(7) 0.0179(5) 0.0028(8)
Na1 0.061(13) 0.070(17) 0.048(12) -0.005(12) -0.008(11) -0.027(13)
O3W 0.0719(10) 0.0720(11) 0.0720(11) -0.0001(8) 0.0422(6) 0.0000(8)

loop_
_atom_type_symbol
_atom_type_description
_atom_type_scat_dispersion_real
_atom_type_scat_dispersion_imag
_atom_type_scat_source
C C 0.0033 0.0016 'International Tables Vol C Tables 4.2.6.8 and 6.1.1.4'
Ag Ag -0.8971 1.1015 'International Tables Vol C Tables 4.2.6.8 and 6.1.1.4'
N N 0.0061 0.0033 'International Tables Vol C Tables 4.2.6.8 and 6.1.1.4'
O O 0.0106 0.0060 'International Tables Vol C Tables 4.2.6.8 and 6.1.1.4'
P P 0.1023 0.0942 'International Tables Vol C Tables 4.2.6.8 and 6.1.1.4'
W W -0.8490 6.8722 'International Tables Vol C Tables 4.2.6.8 and 6.1.1.4'
Na Na 0.0362 0.0249 'International Tables Vol C Tables 4.2.6.8 and 6.1.1.4'
H H 0.0000 0.0000 'International Tables Vol C Tables 4.2.6.8 and 6.1.1.4'

loop_
_geom_angle_atom_site_label_1
_geom_angle_atom_site_label_2
_geom_angle_atom_site_label_3
_geom_angle
_geom_angle_site_symmetry_1
_geom_angle_site_symmetry_3
N15 C1 C2 105(4) . .
N15 C1 H1 127.5 . .
C2 C1 H1 127.5 . .
N26 C2 C1 100(4) . .
N26 C2 H2 129.8 . .
C1 C2 H2 129.8 . .
C4 C3 N17 112(5) . .
C4 C3 H3 123.8 . .
N17 C3 H3 123.8 . .
C3 C4 N16 110(5) . .
C3 C4 H4 124.9 . .
N16 C4 H4 124.9 . .
C6 C5 N10 95(3) . .
C6 C5 H5 132.6 . .
N10 C5 H5 132.6 . .
N11 C6 C5 121(4) . .
N11 C6 H6 119.7 . .
C5 C6 H6 119.7 . .
N27 C7 C8 109(3) . .
N27 C7 H7 125.7 . .
C8 C7 H7 125.7 . .
N21 C8 C7 102(4) . .
N21 C8 H8 129.0 . .
C7 C8 H8 129.0 . .
N14 N25 C10 108(4) . .
N14 N25 Ag15 124(2) . 2_755
C10 N25 Ag15 128(3) . 2_755
N25 C10 C9 103(5) . .
N25 C10 H10 128.5 . .
C9 C10 H10 128.5 . .
N20 C11 C12 110(5) . .
N20 C11 H11 125.2 . .
C12 C11 H11 125.2 . .
N12 C12 C11 107(5) . .
N12 C12 H12 126.3 . .
C11 C12 H12 126.3 . .
N23 C13 C14 117(5) . .
N23 C13 H13 121.3 . .
C14 C13 H13 121.3 . .
C13 C14 N22 100(5) . .
C13 C14 H14 130.0 . .
N22 C14 H14 130.0 . .
N19 C15 C16 115(5) . .
N19 C15 N5 41(3) . .
C16 C15 N5 74(4) . .
N19 C15 H15 122.6 . .
C16 C15 H15 122.6 . .
N5 C15 H15 163.1 . .
N18 C16 C15 108(5) . .
N18 C16 H16 126.1 . .
C15 C16 H16 126.1 . .
N24 C17 C18 93(4) . .
N24 C17 H17 133.4 . .
C18 C17 H17 133.4 . .
N13 C18 C17 114(4) . .
N13 C18 H18 122.9 . .
C17 C18 H18 122.9 . .
N7 Ag1 N27 164.0(11) . 4_565
N7 Ag1 O3 107.0(10) . 2_745
N27 Ag1 O3 85.3(10) 4_565 2_745
N7 Ag1 Ag14 75.4(12) . 4_565
N27 Ag1 Ag14 103.3(9) 4_565 4_565
O3 Ag1 Ag14 135.1(6) 2_745 4_565
N7 Ag1 Ag15 64.7(10) . .
N27 Ag1 Ag15 101.6(9) 4_565 .
O3 Ag1 Ag15 111.8(6) 2_745 .
Ag14 Ag1 Ag15 109.40(16) 4_565 .
O4W Ag2 N5 160(2) . .
O4W Ag2 O5 86.6(14) . .
N5 Ag2 O5 83.9(14) . .
O4W Ag2 Ag6 66.2(14) . .
N5 Ag2 Ag6 133.4(14) . .
O5 Ag2 Ag6 120.1(8) . .
O4W Ag2 Ag5 100.9(14) . .
N5 Ag2 Ag5 63.9(13) . .
O5 Ag2 Ag5 100.0(7) . .
Ag6 Ag2 Ag5 135.7(2) . .
O4W Ag2 Ag11 77.2(12) . .
N5 Ag2 Ag11 103.0(12) . .
O5 Ag2 Ag11 149.7(7) . .
Ag6 Ag2 Ag11 76.43(17) . .
Ag5 Ag2 Ag11 59.29(16) . .
N16 Ag3 N15 167.3(12) . .
N16 Ag3 O43 87.1(13) . .
N15 Ag3 O43 85.6(12) . .
N3 Ag4 N8 175.0(15) . .
N18 Ag5 N14 156.0(18) . .
N18 Ag5 O48 103.6(18) . .
N14 Ag5 O48 80.5(11) . .
N18 Ag5 Ag11 92.2(16) . .
N14 Ag5 Ag11 63.9(10) . .
O48 Ag5 Ag11 95.0(7) . .
N18 Ag5 Ag2 62.4(18) . .
N14 Ag5 Ag2 103.0(10) . .
O48 Ag5 Ag2 57.0(7) . .
Ag11 Ag5 Ag2 60.68(15) . .
N13 Ag6 N9 170.4(15) . .
N13 Ag6 Ag2 117.9(10) . .
N9 Ag6 Ag2 65.3(11) . .
N20 Ag7 N26 172.8(16) . .
N11 Ag8 N21 165.8(14) . 3_766
N6 Ag9 N2 156.3(13) . .
N24 Ag10 N1 171.6(15) . .
N12 Ag11 N4 160.2(13) . .
N12 Ag11 Ag5 97.7(10) . .
N4 Ag11 Ag5 62.5(8) . .
N12 Ag11 Ag2 64.8(10) . .
N4 Ag11 Ag2 102.9(8) . .
Ag5 Ag11 Ag2 60.04(16) . .
N19 Ag12 N23 174.2(14) . .
N19 Ag12 O49 80.6(12) . 2_745
N23 Ag12 O49 93.6(11) . 2_745
N17 Ag13 O5W 165.3(15) . .
N10 Ag14 O1W 167.9(17) . .
N10 Ag14 Ag1 107.4(9) . 4_566
O1W Ag14 Ag1 66.6(9) . 4_566
N22 Ag15 N25 166.5(15) . 2_745
N22 Ag15 O41 95.5(12) . 2_645
N25 Ag15 O41 87.2(11) 2_745 2_645
N22 Ag15 Ag1 64.7(11) . .
N25 Ag15 Ag1 102.3(10) 2_745 .
O41 Ag15 Ag1 116.7(5) 2_645 .
O2W Ag16 O31 149.1(11) . .
N17 N1 N16 113(4) . .
N17 N1 Ag10 122(3) . .
N16 N1 Ag10 124(3) . .
N10 N2 N11 109(3) . .
N10 N2 Ag9 127(2) . .
N11 N2 Ag9 124(3) . .
N15 N3 N26 103(3) . .
N15 N3 Ag4 131(3) . .
N26 N3 Ag4 126(2) . .
C9 N4 N14 112(4) . .
C9 N4 Ag11 130(4) . .
N14 N4 Ag11 117(3) . .
N19 N5 N18 117(5) . .
N19 N5 C15 38(3) . .
N18 N5 C15 79(4) . .
N19 N5 Ag2 129(4) . .
N18 N5 Ag2 102(3) . .
C15 N5 Ag2 147(3) . .
N27 N6 N21 109(3) . .
N27 N6 Ag9 120(2) . .
N21 N6 Ag9 131(3) . .
N23 N7 N22 108(3) . .
N23 N7 Ag1 138(3) . .
N22 N7 Ag1 114(3) . .
N13 N8 N24 109(4) . .
N13 N8 Ag4 130(3) . .
N24 N8 Ag4 120(3) . .
N20 N9 N12 109(4) . .
N20 N9 Ag6 127(3) . .
N12 N9 Ag6 124(3) . .
N2 N10 C5 110(3) . .
N2 N10 Ag14 114(2) . .
C5 N10 Ag14 136(3) . .
C6 N11 N2 103(3) . .
C6 N11 Ag8 132(3) . .
N2 N11 Ag8 125(3) . .
C12 N12 N9 107(4) . .
C12 N12 Ag11 126(4) . .
N9 N12 Ag11 126(3) . .
C18 N13 N8 108(4) . .
C18 N13 Ag6 138(3) . .
N8 N13 Ag6 114(3) . .
N4 N14 N25 108(3) . .
N4 N14 Ag5 116(3) . .
N25 N14 Ag5 135(3) . .
N3 N15 C1 115(4) . .
N3 N15 Ag3 116(3) . .
C1 N15 Ag3 129(3) . .
N1 N16 C4 103(4) . .
N1 N16 Ag3 126(3) . .
C4 N16 Ag3 130(3) . .
N1 N17 C3 101(4) . .
N1 N17 Ag13 121(3) . .
C3 N17 Ag13 132(3) . .
C16 N18 N5 99(5) . .
C16 N18 Ag5 140(5) . .
N5 N18 Ag5 121(4) . .
C15 N19 N5 101(4) . .
C15 N19 Ag12 131(3) . .
N5 N19 Ag12 128(3) . .
C7 N27 N6 108(3) . .
C7 N27 Ag1 129(3) . 4_566
N6 N27 Ag1 120(2) . 4_566
C7 N27 Na1 88.3(18) . 2_655
N6 N27 Na1 96(2) . 2_655
Ag1 N27 Na1 102.5(13) 4_566 2_655
N9 N20 C11 107(4) . .
N9 N20 Ag7 124(4) . .
C11 N20 Ag7 129(3) . .
N6 N21 C8 111(4) . .
N6 N21 Ag8 124(3) . 3_766
C8 N21 Ag8 122(3) . 3_766
C14 N22 N7 108(3) . .
C14 N22 Ag15 136(3) . .
N7 N22 Ag15 116(3) . .
C13 N23 N7 106(4) . .
C13 N23 Ag12 127(3) . .
N7 N23 Ag12 126(3) . .
C17 N24 N8 115(4) . .
C17 N24 Ag10 125(3) . .
N8 N24 Ag10 120(3) . .
N4 C9 C10 107(5) . .
N4 C9 H9 126.5 . .
C10 C9 H9 126.5 . .
C2 N26 N3 116(4) . .
C2 N26 Ag7 128(3) . .
N3 N26 Ag7 116(2) . .
W3 O1 W2 119.8(14) . .
W9 O2 W4 151.4(14) . .
Ag14 O1W Na1 104.3(19) . 2_655
W3 O3 W1 124.0(11) . .
W3 O3 Ag1 108.7(11) . 2_755
W1 O3 Ag1 127.2(10) . 2_755
Ag16 O2W Na1 123.8(17) . .
P1 O4 W3 125.7(3) . .
P1 O4 W1 125.3(3) . .
W3 O4 W1 90.3(4) . .
P1 O4 W2 125.3(2) . .
W3 O4 W2 89.8(4) . .
W1 O4 W2 89.2(4) . .
O46 P1 O11 113.6(15) . .
O46 P1 O9 114.3(14) . .
O11 P1 O9 113.2(16) . .
O46 P1 O4 104.4(11) . .
O11 P1 O4 105.2(10) . .
O9 P1 O4 104.8(12) . .
W1 O5 W5 147.1(18) . .
W1 O5 Ag2 102.0(10) . .
W5 O5 Ag2 97.9(11) . .
W4 O6 W5 119.4(16) . .
P1 O9 W4 129.2(16) . .
P1 O9 W5 129.8(13) . .
W4 O9 W5 91.0(10) . .
W8 O10 W14 159.9(13) . .
P1 O11 W7 129.3(14) . .
P1 O11 W6 128.7(14) . .
W7 O11 W6 90.6(7) . .
W11 O12 Na1 155.8(16) . .
W13 O13 W15 123.6(14) . .
W5 O14 W12 159.0(14) . .
W6 O15 W7 122.3(10) . .
W11 O16 W4 163.1(14) . .
W13 O17 W6 164.2(15) . .
W15 O18 W7 162.4(15) . .
W15 O19 W14 148.9(14) . .
W18 O22 W14 150.3(13) . .
P2 O24 W10 130.7(13) . .
P2 O24 W14 129.0(13) . .
W10 O24 W14 90.6(7) . .
P2 O25 W15 127.8(14) . .
P2 O25 W13 128.8(15) . .
W15 O25 W13 90.6(8) . .
P2 O26 W11 129.2(11) . .
P2 O26 W12 129.9(14) . .
W11 O26 W12 90.2(9) . .
W12 O27 W13 156.2(17) . .
W16 O28 W13 155.9(15) . .
P2 O29 W18 124.5(3) . .
P2 O29 W16 124.1(2) . .
W18 O29 W16 92.6(4) . .
P2 O29 W17 122.6(3) . .
W18 O29 W17 91.8(3) . .
W16 O29 W17 92.0(4) . .
O24 P2 O26 113.7(14) . .
O24 P2 O25 114.0(14) . .
O26 P2 O25 112.0(13) . .
O24 P2 O29 104.6(9) . .
O26 P2 O29 105.8(10) . .
O25 P2 O29 105.7(11) . .
W10 O30 W11 152.6(16) . .
W16 O31 W12 148.0(14) . .
W16 O31 Ag16 104.0(9) . .
W12 O31 Ag16 105.9(11) . .
W3 O32 W7 151.7(13) . .
W17 O34 W16 123.7(13) . .
W17 O35 W10 149.8(13) . .
W17 O36 W18 121.4(14) . .
W5 O39 W6 153.2(16) . .
W15 O40 Na1 136.2(15) . 2_655
W18 O41 Ag15 125.7(11) . 2_655
W16 O42 W18 121.9(13) . .
W12 O43 Ag3 153.5(14) . .
W9 O44 W8 122.9(12) . .
W3 O45 W8 152.8(16) . .
P1 O46 W9 129.4(15) . .
P1 O46 W8 129.0(13) . .
W9 O46 W8 91.1(8) . .
W17 O47 W11 151.3(18) . .
W1 O48 Ag5 143.7(15) . .
W3 O49 Ag12 139.2(15) . 2_755
W7 O50 W8 149(2) . .
W4 O52 W2 150.0(19) . .
W2 O53 W9 155.1(17) . .
W1 O55 W2 121.3(15) . .
W1 O56 W6 150.5(13) . .
W9 O58 W10 165.8(16) . .
W10 O60 W14 123.1(12) . .
W12 O61 W11 123.4(14) . .
W15 O63 W18 150.2(17) . .
O48 W1 O5 98.9(13) . .
O48 W1 O56 104.1(12) . .
O5 W1 O56 87.1(12) . .
O48 W1 O3 101.6(12) . .
O5 W1 O3 159.5(10) . .
O56 W1 O3 86.9(11) . .
O48 W1 O55 97.2(13) . .
O5 W1 O55 92.8(12) . .
O56 W1 O55 158.5(10) . .
O3 W1 O55 85.7(12) . .
O48 W1 O4 170.6(11) . .
O5 W1 O4 87.5(8) . .
O56 W1 O4 83.0(7) . .
O3 W1 O4 72.3(7) . .
O55 W1 O4 75.5(8) . .
O54 W2 O53 104.6(12) . .
O54 W2 O52 104.0(14) . .
O53 W2 O52 85.6(12) . .
O54 W2 O55 100.0(12) . .
O53 W2 O55 155.3(12) . .
O52 W2 O55 86.9(12) . .
O54 W2 O1 100.8(12) . .
O53 W2 O1 90.8(11) . .
O52 W2 O1 155.1(13) . .
O55 W2 O1 86.3(11) . .
O54 W2 O4 171.9(9) . .
O53 W2 O4 81.7(9) . .
O52 W2 O4 81.4(10) . .
O55 W2 O4 73.9(9) . .
O1 W2 O4 73.7(8) . .
O49 W3 O32 99.0(13) . .
O49 W3 O3 98.9(12) . .
O32 W3 O3 92.0(11) . .
O49 W3 O45 103.8(12) . .
O32 W3 O45 83.8(11) . .
O3 W3 O45 157.3(11) . .
O49 W3 O1 99.5(13) . .
O32 W3 O1 161.3(11) . .
O3 W3 O1 87.6(10) . .
O45 W3 O1 89.3(10) . .
O49 W3 O4 171.4(11) . .
O32 W3 O4 85.3(9) . .
O3 W3 O4 73.4(8) . .
O45 W3 O4 84.0(9) . .
O1 W3 O4 76.6(8) . .
O7 W4 O6 95.5(13) . .
O7 W4 O52 98.5(14) . .
O6 W4 O52 89.3(13) . .
O7 W4 O16 96.7(12) . .
O6 W4 O16 91.9(11) . .
O52 W4 O16 164.6(13) . .
O7 W4 O2 105.1(11) . .
O6 W4 O2 159.4(12) . .
O52 W4 O2 86.9(12) . .
O16 W4 O2 86.6(11) . .
O7 W4 O9 171.5(11) . .
O6 W4 O9 76.0(11) . .
O52 W4 O9 81.6(12) . .
O16 W4 O9 83.8(10) . .
O2 W4 O9 83.4(10) . .
O8 W5 O14 96.5(11) . .
O8 W5 O39 104.5(11) . .
O14 W5 O39 92.8(11) . .
O8 W5 O6 98.0(12) . .
O14 W5 O6 90.5(11) . .
O39 W5 O6 156.7(11) . .
O8 W5 O5 98.2(12) . .
O14 W5 O5 165.0(11) . .
O39 W5 O5 86.1(12) . .
O6 W5 O5 84.8(11) . .
O8 W5 O9 171.0(11) . .
O14 W5 O9 83.9(10) . .
O39 W5 O9 84.4(10) . .
O6 W5 O9 73.0(11) . .
O5 W5 O9 81.1(10) . .
O57 W6 O39 103.2(12) . .
O57 W6 O15 99.0(11) . .
O39 W6 O15 157.8(9) . .
O57 W6 O56 97.1(13) . .
O39 W6 O56 86.1(11) . .
O15 W6 O56 90.8(11) . .
O57 W6 O17 98.5(13) . .
O39 W6 O17 86.1(11) . .
O15 W6 O17 91.0(11) . .
O56 W6 O17 163.7(9) . .
O57 W6 O11 172.4(12) . .
O39 W6 O11 84.2(9) . .
O15 W6 O11 73.5(8) . .
O56 W6 O11 81.5(9) . .
O17 W6 O11 83.6(9) . .
O33 W7 O50 101.5(13) . .
O33 W7 O18 100.6(14) . .
O50 W7 O18 88.5(13) . .
O33 W7 O15 99.4(11) . .
O50 W7 O15 158.9(12) . .
O18 W7 O15 91.0(11) . .
O33 W7 O32 94.5(13) . .
O50 W7 O32 85.8(12) . .
O18 W7 O32 164.7(11) . .
O15 W7 O32 89.2(10) . .
O33 W7 O11 171.5(10) . .
O50 W7 O11 85.6(11) . .
O18 W7 O11 84.2(11) . .
O15 W7 O11 73.3(8) . .
O32 W7 O11 81.2(10) . .
O51 W8 O10 99.1(12) . .
O51 W8 O45 99.7(12) . .
O10 W8 O45 161.0(11) . .
O51 W8 O50 100.1(13) . .
O10 W8 O50 88.1(12) . .
O45 W8 O50 85.9(12) . .
O51 W8 O44 103.4(11) . .
O10 W8 O44 88.0(10) . .
O45 W8 O44 90.4(10) . .
O50 W8 O44 156.5(12) . .
O51 W8 O46 175.1(10) . .
O10 W8 O46 80.5(10) . .
O45 W8 O46 81.0(10) . .
O50 W8 O46 84.7(10) . .
O44 W8 O46 71.7(9) . .
O20 W9 O2 102.5(13) . .
O20 W9 O44 99.2(12) . .
O2 W9 O44 158.0(10) . .
O20 W9 O58 98.8(12) . .
O2 W9 O58 87.0(12) . .
O44 W9 O58 93.1(11) . .
O20 W9 O53 98.0(12) . .
O2 W9 O53 85.1(12) . .
O44 W9 O53 88.5(11) . .
O58 W9 O53 162.7(10) . .
O20 W9 O46 172.9(12) . .
O2 W9 O46 84.2(10) . .
O44 W9 O46 73.9(9) . .
O58 W9 O46 83.7(9) . .
O53 W9 O46 80.1(10) . .
O59 W10 O60 99.1(12) . .
O59 W10 O58 96.1(12) . .
O60 W10 O58 90.7(12) . .
O59 W10 O30 102.9(12) . .
O60 W10 O30 158.0(9) . .
O58 W10 O30 86.5(11) . .
O59 W10 O35 99.1(12) . .
O60 W10 O35 91.2(12) . .
O58 W10 O35 164.2(9) . .
O30 W10 O35 85.8(12) . .
O59 W10 O24 173.4(11) . .
O60 W10 O24 74.4(9) . .
O58 W10 O24 83.1(9) . .
O30 W10 O24 83.5(9) . .
O35 W10 O24 82.3(8) . .
O12 W11 O16 96.0(11) . .
O12 W11 O30 103.8(11) . .
O16 W11 O30 89.8(11) . .
O12 W11 O61 98.6(11) . .
O16 W11 O61 91.1(10) . .
O30 W11 O61 157.4(10) . .
O12 W11 O47 98.2(12) . .
O16 W11 O47 165.5(11) . .
O30 W11 O47 83.8(12) . .
O61 W11 O47 89.9(11) . .
O12 W11 O26 171.7(10) . .
O16 W11 O26 85.1(9) . .
O30 W11 O26 84.4(9) . .
O61 W11 O26 73.1(9) . .
O47 W11 O26 81.3(10) . .
O43 W12 O27 103.2(12) . .
O43 W12 O61 101.6(12) . .
O27 W12 O61 155.1(11) . .
O43 W12 O31 98.8(13) . .
O27 W12 O31 86.9(12) . .
O61 W12 O31 89.6(10) . .
O43 W12 O14 97.2(13) . .
O27 W12 O14 89.2(12) . .
O61 W12 O14 87.4(10) . .
O31 W12 O14 164.0(10) . .
O43 W12 O26 174.6(11) . .
O27 W12 O26 82.1(9) . .
O61 W12 O26 73.0(9) . .
O31 W12 O26 81.7(9) . .
O14 W12 O26 82.4(9) . .
O62 W13 O17 99.9(11) . .
O62 W13 O13 101.6(12) . .
O17 W13 O13 94.3(11) . .
O62 W13 O27 102.6(12) . .
O17 W13 O27 90.7(12) . .
O13 W13 O27 154.0(9) . .
O62 W13 O28 97.0(11) . .
O17 W13 O28 162.8(10) . .
O13 W13 O28 86.0(11) . .
O27 W13 O28 81.9(12) . .
O62 W13 O25 172.9(11) . .
O17 W13 O25 84.6(9) . .
O13 W13 O25 72.4(10) . .
O27 W13 O25 82.8(10) . .
O28 W13 O25 79.1(9) . .
O23 W14 O22 98.2(13) . .
O23 W14 O10 99.4(13) . .
O22 W14 O10 162.3(12) . .
O23 W14 O19 100.9(12) . .
O22 W14 O19 87.3(10) . .
O10 W14 O19 90.3(10) . .
O23 W14 O60 101.7(12) . .
O22 W14 O60 86.9(12) . .
O10 W14 O60 88.7(11) . .
O19 W14 O60 157.2(11) . .
O23 W14 O24 172.8(10) . .
O22 W14 O24 79.3(10) . .
O10 W14 O24 83.0(10) . .
O19 W14 O24 85.8(9) . .
O60 W14 O24 71.5(9) . .
O40 W15 O19 102.0(13) . .
O40 W15 O63 98.2(14) . .
O19 W15 O63 87.2(11) . .
O40 W15 O13 99.8(13) . .
O19 W15 O13 158.1(11) . .
O63 W15 O13 89.5(11) . .
O40 W15 O18 96.6(14) . .
O19 W15 O18 85.9(11) . .
O63 W15 O18 164.7(12) . .
O13 W15 O18 91.8(11) . .
O40 W15 O25 172.5(11) . .
O19 W15 O25 85.4(10) . .
O63 W15 O25 83.0(11) . .
O13 W15 O25 72.8(10) . .
O18 W15 O25 82.9(11) . .
O38 W16 O42 99.8(13) . .
O38 W16 O28 104.7(11) . .
O42 W16 O28 92.0(10) . .
O38 W16 O31 102.0(13) . .
O42 W16 O31 158.1(11) . .
O28 W16 O31 84.9(10) . .
O38 W16 O34 101.2(11) . .
O42 W16 O34 88.8(10) . .
O28 W16 O34 153.5(11) . .
O31 W16 O34 84.6(10) . .
O38 W16 O29 169.7(9) . .
O42 W16 O29 72.7(8) . .
O28 W16 O29 82.9(8) . .
O31 W16 O29 85.4(8) . .
O34 W16 O29 72.1(8) . .
O37 W17 O47 100.1(12) . .
O37 W17 O35 100.9(11) . .
O47 W17 O35 86.0(12) . .
O37 W17 O36 101.7(12) . .
O47 W17 O36 158.2(11) . .
O35 W17 O36 89.2(12) . .
O37 W17 O34 102.0(11) . .
O47 W17 O34 88.4(12) . .
O35 W17 O34 157.1(9) . .
O36 W17 O34 87.9(11) . .
O37 W17 O29 171.5(10) . .
O47 W17 O29 85.9(8) . .
O35 W17 O29 85.4(7) . .
O36 W17 O29 72.5(8) . .
O34 W17 O29 72.0(7) . .
O41 W18 O22 101.5(13) . .
O41 W18 O63 102.7(12) . .
O22 W18 O63 86.6(11) . .
O41 W18 O36 97.9(12) . .
O22 W18 O36 91.4(12) . .
O63 W18 O36 159.2(13) . .
O41 W18 O42 100.1(12) . .
O22 W18 O42 158.3(12) . .
O63 W18 O42 87.8(10) . .
O36 W18 O42 86.4(10) . .
O41 W18 O29 169.6(9) . .
O22 W18 O29 85.8(9) . .
O63 W18 O29 85.0(9) . .
O36 W18 O29 74.2(9) . .
O42 W18 O29 72.8(8) . .
O12 Na1 O40 155.1(17) . 2_645
O12 Na1 O1W 135.9(15) . 2_645
O40 Na1 O1W 69.0(11) 2_645 2_645
O12 Na1 O2W 77.1(12) . .
O40 Na1 O2W 78.4(13) 2_645 .
O1W Na1 O2W 146.1(13) 2_645 .
O12 Na1 N27 94.0(12) . 2_645
O40 Na1 N27 90.5(10) 2_645 2_645
O1W Na1 N27 80.9(11) 2_645 2_645
O2W Na1 N27 90.8(13) . 2_645

loop_
_geom_bond_atom_site_label_1
_geom_bond_atom_site_label_2
_geom_bond_distance
_geom_bond_site_symmetry_2
C1 N15 1.35(6) .
C1 C2 1.43(7) .
C1 H1 0.9300 .
C2 N26 1.34(6) .
C2 H2 0.9300 .
C3 C4 1.16(7) .
C3 N17 1.40(6) .
C3 H3 0.9300 .
C4 N16 1.38(6) .
C4 H4 0.9300 .
C5 C6 1.40(6) .
C5 N10 1.49(5) .
C5 H5 0.9300 .
C6 N11 1.28(6) .
C6 H6 0.9300 .
C7 N27 1.31(5) .
C7 C8 1.46(6) .
C7 H7 0.9300 .
C8 N21 1.35(6) .
C8 H8 0.9300 .
N25 N14 1.30(5) .
N25 C10 1.34(5) .
N25 Ag15 2.11(3) 2_755
C10 C9 1.38(8) .
C10 H10 0.9300 .
C11 N20 1.31(6) .
C11 C12 1.35(7) .
C11 H11 0.9300 .
C12 N12 1.29(6) .
C12 H12 0.9300 .
C13 N23 1.23(7) .
C13 C14 1.33(7) .
C13 H13 0.9300 .
C14 N22 1.36(6) .
C14 H14 0.9300 .
C15 N19 1.23(6) .
C15 C16 1.35(7) .
C15 N5 1.97(7) .
C15 H15 0.9300 .
C16 N18 1.33(7) .
C16 H16 0.9300 .
C17 N24 1.33(5) .
C17 C18 1.58(7) .
C17 H17 0.9300 .
C18 N13 1.19(6) .
C18 H18 0.9300 .
Ag1 N7 2.11(4) .
Ag1 N27 2.12(3) 4_565
Ag1 O3 2.57(2) 2_745
Ag1 Ag14 3.112(7) 4_565
Ag1 Ag15 3.158(6) .
Ag2 O4W 2.24(5) .
Ag2 N5 2.28(5) .
Ag2 O5 2.56(3) .
Ag2 Ag6 2.916(8) .
Ag2 Ag5 3.213(9) .
Ag2 Ag11 3.233(7) .
Ag3 N16 2.12(4) .
Ag3 N15 2.21(4) .
Ag3 O43 2.59(3) .
Ag4 N3 2.03(3) .
Ag4 N8 2.07(4) .
Ag5 N18 2.07(6) .
Ag5 N14 2.14(3) .
Ag5 O48 2.56(3) .
Ag5 Ag11 3.188(6) .
Ag6 N13 2.12(4) .
Ag6 N9 2.12(4) .
Ag7 N20 2.08(4) .
Ag7 N26 2.14(3) .
Ag8 N11 2.10(4) .
Ag8 N21 2.18(4) 3_766
Ag9 N6 2.10(3) .
Ag9 N2 2.12(3) .
Ag10 N24 2.10(3) .
Ag10 N1 2.10(4) .
Ag11 N12 2.09(4) .
Ag11 N4 2.17(4) .
Ag12 N19 2.14(3) .
Ag12 N23 2.16(3) .
Ag12 O49 2.60(3) 2_745
Ag13 N17 2.13(4) .
Ag13 O5W 2.18(5) .
Ag14 N10 2.15(3) .
Ag14 O1W 2.491(18) .
Ag14 Ag1 3.112(7) 4_566
Ag15 N22 2.09(4) .
Ag15 N25 2.11(3) 2_745
Ag15 O41 2.53(3) 2_645
Ag16 O2W 2.40(4) .
Ag16 O31 2.54(2) .
N1 N17 1.30(6) .
N1 N16 1.31(5) .
N2 N10 1.33(5) .
N2 N11 1.41(4) .
N3 N15 1.26(4) .
N3 N26 1.34(5) .
N4 C9 1.24(6) .
N4 N14 1.24(5) .
N5 N19 1.31(6) .
N5 N18 1.38(7) .
N6 N27 1.32(5) .
N6 N21 1.33(5) .
N7 N23 1.29(5) .
N7 N22 1.36(5) .
N8 N13 1.30(5) .
N8 N24 1.35(5) .
N9 N20 1.30(5) .
N9 N12 1.38(5) .
N27 Ag1 2.12(3) 4_566
N27 Na1 3.02(4) 2_655
N21 Ag8 2.18(4) 3_766
C9 H9 0.9300 .
O1 W3 1.92(3) .
O1 W2 1.98(3) .
O2 W9 1.85(3) .
O2 W4 1.95(3) .
O1W Na1 2.85(7) 2_655
O3 W3 1.88(2) .
O3 W1 1.91(2) .
O3 Ag1 2.57(2) 2_755
O2W Na1 2.93(6) .
O4 P1 1.5709 .
O4 W3 2.351(12) .
O4 W1 2.372(10) .
O4 W2 2.425(12) .
P1 O46 1.51(2) .
P1 O11 1.52(3) .
P1 O9 1.52(3) .
O5 W1 1.87(3) .
O5 W5 2.00(3) .
O6 W4 1.87(3) .
O6 W5 2.00(3) .
O7 W4 1.73(3) .
O8 W5 1.69(2) .
O9 W4 2.33(3) .
O9 W5 2.36(3) .
O10 W8 1.87(3) .
O10 W14 1.91(3) .
O11 W7 2.34(2) .
O11 W6 2.35(2) .
O12 W11 1.73(2) .
O12 Na1 2.45(4) .
O13 W13 1.89(3) .
O13 W15 1.89(2) .
O14 W5 1.85(2) .
O14 W12 1.94(3) .
O15 W6 1.89(2) .
O15 W7 1.91(2) .
O16 W11 1.88(2) .
O16 W4 1.91(2) .
O17 W13 1.85(2) .
O17 W6 1.93(3) .
O18 W15 1.89(3) .
O18 W7 1.90(3) .
O19 W15 1.87(2) .
O19 W14 1.93(2) .
O20 W9 1.75(3) .
O22 W18 1.89(3) .
O22 W14 1.90(3) .
O23 W14 1.67(3) .
O24 P2 1.49(2) .
O24 W10 2.339(18) .
O24 W14 2.36(2) .
O25 P2 1.53(2) .
O25 W15 2.33(3) .
O25 W13 2.35(2) .
O26 P2 1.49(3) .
O26 W11 2.36(2) .
O26 W12 2.37(2) .
O27 W12 1.81(2) .
O27 W13 1.92(3) .
O28 W16 1.89(2) .
O28 W13 1.93(2) .
O29 P2 1.6363 .
O29 W18 2.285(11) .
O29 W16 2.349(11) .
O29 W17 2.383(9) .
O30 W10 1.89(3) .
O30 W11 1.90(3) .
O31 W16 1.91(3) .
O31 W12 1.93(2) .
O32 W3 1.87(3) .
O32 W7 1.94(3) .
O33 W7 1.69(3) .
O34 W17 1.91(2) .
O34 W16 1.95(2) .
O35 W17 1.90(3) .
O35 W10 1.91(3) .
O36 W17 1.90(3) .
O36 W18 1.94(2) .
O37 W17 1.71(2) .
O38 W16 1.68(3) .
O39 W5 1.86(3) .
O39 W6 1.89(3) .
O40 W15 1.70(3) .
O40 Na1 2.69(4) 2_655
O41 W18 1.68(3) .
O41 Ag15 2.53(3) 2_655
O42 W16 1.87(2) .
O42 W18 1.96(2) .
O43 W12 1.74(3) .
O44 W9 1.86(3) .
O44 W8 1.95(2) .
O45 W3 1.89(2) .
O45 W8 1.90(2) .
O46 W9 2.33(2) .
O46 W8 2.36(3) .
O47 W17 1.85(3) .
O47 W11 1.98(3) .
O48 W1 1.73(3) .
O49 W3 1.67(3) .
O49 Ag12 2.60(3) 2_755
O50 W7 1.86(2) .
O50 W8 1.93(3) .
O51 W8 1.65(3) .
O52 W4 1.89(3) .
O52 W2 1.93(3) .
O53 W2 1.88(2) .
O53 W9 1.89(3) .
O54 W2 1.72(3) .
O55 W1 1.92(3) .
O55 W2 1.94(2) .
O56 W1 1.91(3) .
O56 W6 1.92(3) .
O57 W6 1.73(3) .
O58 W9 1.88(3) .
O58 W10 1.88(3) .
O59 W10 1.73(2) .
O60 W10 1.83(3) .
O60 W14 1.97(2) .
O61 W12 1.90(2) .
O61 W11 1.90(2) .
O62 W13 1.76(2) .
O63 W15 1.89(3) .
O63 W18 1.92(2) .
Na1 O40 2.69(4) 2_645
Na1 O1W 2.85(7) 2_645
Na1 N27 3.02(4) 2_645
